data_4505756
loop_
_publ_author_name
'Li, Jian-Rong'
'Zhang, Ruo-Hua'
'Bu, Xian-He'

_publ_section_title
;
 Structural Diversities of Silver(I) Coordination Compounds with Flexible
 Dithioether Ligands Based upon Changing the Ligand Spacers
;
_journal_issue 5
_journal_name_full 'Crystal Growth &amp; Design'
_journal_page_first 829
_journal_paper_doi 10.1021/cg034092q
_journal_volume 3
_journal_year 2003
_chemical_formula_sum 'C30 H66 Ag2 Cl2 O8 S6'
_chemical_formula_weight 1033.83
_chemical_name_systematic
; 
 ? 
;
_space_group_IT_number 148
_symmetry_cell_setting trigonal
_symmetry_space_group_name_Hall '-R 3'
_symmetry_space_group_name_H-M 'R -3 :H'
_atom_sites_solution_hydrogens geom
_atom_sites_solution_primary direct
_atom_sites_solution_secondary difmap
_audit_creation_method SHELXL-97
_cell_angle_alpha 90.00
_cell_angle_beta 90.00
_cell_angle_gamma 120.00
_cell_formula_units_Z 3
_cell_length_a 11.735(2)
_cell_length_b 11.735(2)
_cell_length_c 28.352(6)
_cell_measurement_reflns_used 866
_cell_measurement_temperature 293(2)
_cell_measurement_theta_max 25.74
_cell_measurement_theta_min 2.13
_cell_volume 3381.3(11)
_computing_cell_refinement 'Bruker SMART'
_computing_data_collection 'Bruker SMART'
_computing_data_reduction 'Bruker SAINT'
_computing_molecular_graphics 'Bruker SHELXTL'
_computing_publication_material 'Bruker SHELXTL'
_computing_structure_refinement 'SHELXL-97 (Sheldrick, 1997)'
_computing_structure_solution 'SHELXS-97 (Sheldrick, 1990)'
_diffrn_ambient_temperature 293(2)
_diffrn_measured_fraction_theta_full 0.999
_diffrn_measured_fraction_theta_max 0.999
_diffrn_measurement_device_type 'CCD area detector'
_diffrn_measurement_method 'phi and omega scans'
_diffrn_radiation_monochromator graphite
_diffrn_radiation_source 'fine-focus sealed tube'
_diffrn_radiation_type MoK\a
_diffrn_radiation_wavelength 0.71073
_diffrn_reflns_av_R_equivalents 0.0423
_diffrn_reflns_av_sigmaI/netI 0.0435
_diffrn_reflns_limit_h_max 14
_diffrn_reflns_limit_h_min -5
_diffrn_reflns_limit_k_max 11
_diffrn_reflns_limit_k_min -14
_diffrn_reflns_limit_l_max 29
_diffrn_reflns_limit_l_min -35
_diffrn_reflns_number 5377
_diffrn_reflns_theta_full 26.39
_diffrn_reflns_theta_max 26.39
_diffrn_reflns_theta_min 2.15
_exptl_absorpt_coefficient_mu 1.305
_exptl_absorpt_correction_T_max 1.000000
_exptl_absorpt_correction_T_min 0.777242
_exptl_absorpt_correction_type multi-scan
_exptl_absorpt_process_details SADABS
_exptl_crystal_density_diffrn 1.523
_exptl_crystal_density_meas 0
_exptl_crystal_density_method 'not measured'
_exptl_crystal_F_000 1602
_exptl_crystal_size_max 0.26
_exptl_crystal_size_mid 0.22
_exptl_crystal_size_min 0.16
_refine_diff_density_max 0.470
_refine_diff_density_min -0.371
_refine_diff_density_rms 0.077
_refine_ls_extinction_coef 0.00040(13)
_refine_ls_extinction_expression Fc^*^=kFc[1+0.001xFc^2^\l^3^/sin(2\q)]^-1/4^
_refine_ls_extinction_method SHELXL
_refine_ls_goodness_of_fit_ref 1.033
_refine_ls_hydrogen_treatment mixed
_refine_ls_matrix_type full
_refine_ls_number_parameters 77
_refine_ls_number_reflns 1556
_refine_ls_number_restraints 0
_refine_ls_restrained_S_all 1.033
_refine_ls_R_factor_all 0.0543
_refine_ls_R_factor_gt 0.0362
_refine_ls_shift/su_max 0.000
_refine_ls_shift/su_mean 0.000
_refine_ls_structure_factor_coef Fsqd
_refine_ls_weighting_details 'calc w=1/[\s^2^(Fo^2^)+(0.0433P)^2^+3.6181P] where P=(Fo^2^+2Fc^2^)/3'
_refine_ls_weighting_scheme calc
_refine_ls_wR_factor_gt 0.0809
_refine_ls_wR_factor_ref 0.0864
_reflns_number_gt 1200
_reflns_number_total 1556
_reflns_threshold_expression >2sigma(I)
_cod_data_source_file cg034092qsi20030606_112616.cif
_cod_data_source_block 021129d
_cod_depositor_comments
;
The following automatic conversions were performed:

'_symmetry_cell_setting' value 'Trigonal' changed to 'trigonal'
according to /home/saulius/struct/CIF-dictionaries/cif_core.dic
dictionary named 'cif_core.dic' version 2.4.1 from
2010-06-29.

'_exptl_absorpt_correction_type' value 'MULTI-SCAN'
changed to 'multi-scan' according to
/home/saulius/struct/CIF-dictionaries/cif_core.dic dictionary named
'cif_core.dic' version 2.4.1 from 2010-06-29.

Automatic conversion script
Id: cif_fix_values 1715 2011-07-08 13:25:40Z adriana 
;
_cod_original_cell_volume 3381.5(11)
_cod_original_sg_symbol_H-M R-3
_cod_database_code 4505756

loop_
_symmetry_equiv_pos_as_xyz
'x, y, z'
'-y, x-y, z'
'-x+y, -x, z'
'x+2/3, y+1/3, z+1/3'
'-y+2/3, x-y+1/3, z+1/3'
'-x+y+2/3, -x+1/3, z+1/3'
'x+1/3, y+2/3, z+2/3'
'-y+1/3, x-y+2/3, z+2/3'
'-x+y+1/3, -x+2/3, z+2/3'
'-x, -y, -z'
'y, -x+y, -z'
'x-y, x, -z'
'-x+2/3, -y+1/3, -z+1/3'
'y+2/3, -x+y+1/3, -z+1/3'
'x-y+2/3, x+1/3, -z+1/3'
'-x+1/3, -y+2/3, -z+2/3'
'y+1/3, -x+y+2/3, -z+2/3'
'x-y+1/3, x+2/3, -z+2/3'

loop_
_atom_site_label
_atom_site_type_symbol
_atom_site_fract_x
_atom_site_fract_y
_atom_site_fract_z
_atom_site_U_iso_or_equiv
_atom_site_adp_type
_atom_site_occupancy
_atom_site_symmetry_multiplicity
_atom_site_calc_flag
_atom_site_refinement_flags
Ag1 Ag 0.3333 0.6667 0.032520(17) 0.0383(2) Uani 1 3 d S
S1 S 0.13480(7) 0.43842(8) 0.02690(3) 0.0312(2) Uani 1 1 d .
C1 C -0.0101(3) 0.4563(3) 0.02133(12) 0.0345(8) Uani 1 1 d .
H1A H -0.0881 0.3708 0.0170 0.041 Uiso 1 1 calc R
H1B H -0.0214 0.4961 0.0496 0.041 Uiso 1 1 calc R
C3 C 0.1044(3) 0.3399(3) 0.08119(12) 0.0373(8) Uani 1 1 d .
C4 C 0.0896(5) 0.4099(6) 0.12379(14) 0.0698(14) Uani 1 1 d .
H4A H 0.0126 0.4180 0.1201 0.105 Uiso 1 1 calc R
H4B H 0.1658 0.4959 0.1265 0.105 Uiso 1 1 calc R
H4C H 0.0810 0.3601 0.1518 0.105 Uiso 1 1 calc R
C5 C 0.2266(4) 0.3273(4) 0.08681(14) 0.0485(10) Uani 1 1 d .
H5A H 0.3028 0.4133 0.0895 0.073 Uiso 1 1 calc R
H5B H 0.2357 0.2832 0.0598 0.073 Uiso 1 1 calc R
H5C H 0.2184 0.2774 0.1147 0.073 Uiso 1 1 calc R
C6 C -0.0167(4) 0.2054(4) 0.07382(19) 0.0791(17) Uani 1 1 d .
H6A H -0.0271 0.1498 0.1002 0.119 Uiso 1 1 calc R
H6B H -0.0064 0.1666 0.0455 0.119 Uiso 1 1 calc R
H6C H -0.0931 0.2148 0.0711 0.119 Uiso 1 1 calc R
Cl1 Cl 0.0000 0.0000 0.22110(7) 0.0610(5) Uani 1 3 d S
O1 O 0.0000 0.0000 0.2672(3) 0.182(5) Uani 1 3 d S
O2 O 0.0091(8) 0.1132(7) 0.2072(3) 0.238(4) Uani 1 1 d .

loop_
_atom_site_aniso_label
_atom_site_aniso_U_11
_atom_site_aniso_U_22
_atom_site_aniso_U_33
_atom_site_aniso_U_23
_atom_site_aniso_U_13
_atom_site_aniso_U_12
Ag1 0.0293(2) 0.0293(2) 0.0562(4) 0.000 0.000 0.01466(10)
S1 0.0270(4) 0.0279(4) 0.0382(5) 0.0017(3) -0.0009(3) 0.0133(3)
C1 0.0254(16) 0.0356(18) 0.041(2) 0.0012(15) -0.0029(14) 0.0142(14)
C3 0.0369(18) 0.0349(18) 0.039(2) 0.0049(15) -0.0008(15) 0.0173(15)
C4 0.092(4) 0.110(4) 0.038(3) 0.006(2) 0.008(2) 0.074(3)
C5 0.056(2) 0.051(2) 0.050(2) 0.0042(19) -0.0043(19) 0.036(2)
C6 0.061(3) 0.045(2) 0.093(4) 0.029(2) -0.017(3) -0.002(2)
Cl1 0.0656(8) 0.0656(8) 0.0517(12) 0.000 0.000 0.0328(4)
O1 0.247(8) 0.247(8) 0.051(5) 0.000 0.000 0.123(4)
O2 0.254(8) 0.152(6) 0.317(10) 0.089(6) -0.063(8) 0.108(6)

loop_
_atom_type_symbol
_atom_type_description
_atom_type_scat_dispersion_real
_atom_type_scat_dispersion_imag
_atom_type_scat_source
C C 0.0033 0.0016 'International Tables Vol C Tables 4.2.6.8 and 6.1.1.4'
H H 0.0000 0.0000 'International Tables Vol C Tables 4.2.6.8 and 6.1.1.4'
O O 0.0106 0.0060 'International Tables Vol C Tables 4.2.6.8 and 6.1.1.4'
S S 0.1246 0.1234 'International Tables Vol C Tables 4.2.6.8 and 6.1.1.4'
Cl Cl 0.1484 0.1585 'International Tables Vol C Tables 4.2.6.8 and 6.1.1.4'
Ag Ag -0.8971 1.1015 'International Tables Vol C Tables 4.2.6.8 and 6.1.1.4'

loop_
_geom_angle_atom_site_label_1
_geom_angle_atom_site_label_2
_geom_angle_atom_site_label_3
_geom_angle
_geom_angle_site_symmetry_1
_geom_angle_site_symmetry_3
S1 Ag1 S1 119.606(5) 3_565 .
S1 Ag1 S1 119.606(5) 3_565 2_665
S1 Ag1 S1 119.606(5) . 2_665
C1 S1 C3 104.16(15) . .
C1 S1 Ag1 107.59(11) . .
C3 S1 Ag1 113.42(11) . .
C1 C1 S1 107.9(3) 10_565 .
C1 C1 H1A 110.1 10_565 .
S1 C1 H1A 110.1 . .
C1 C1 H1B 110.1 10_565 .
S1 C1 H1B 110.1 . .
H1A C1 H1B 108.4 . .
C4 C3 C6 111.8(4) . .
C4 C3 C5 109.7(3) . .
C6 C3 C5 110.5(3) . .
C4 C3 S1 111.3(3) . .
C6 C3 S1 108.8(3) . .
C5 C3 S1 104.5(2) . .
C3 C4 H4A 109.5 . .
C3 C4 H4B 109.5 . .
H4A C4 H4B 109.5 . .
C3 C4 H4C 109.5 . .
H4A C4 H4C 109.5 . .
H4B C4 H4C 109.5 . .
C3 C5 H5A 109.5 . .
C3 C5 H5B 109.5 . .
H5A C5 H5B 109.5 . .
C3 C5 H5C 109.5 . .
H5A C5 H5C 109.5 . .
H5B C5 H5C 109.5 . .
C3 C6 H6A 109.5 . .
C3 C6 H6B 109.5 . .
H6A C6 H6B 109.5 . .
C3 C6 H6C 109.5 . .
H6A C6 H6C 109.5 . .
H6B C6 H6C 109.5 . .
O1 Cl1 O2 107.1(4) . 2
O1 Cl1 O2 107.1(4) . 3
O2 Cl1 O2 111.7(4) 2 3
O1 Cl1 O2 107.1(4) . .
O2 Cl1 O2 111.7(4) 2 .
O2 Cl1 O2 111.7(4) 3 .

loop_
_geom_bond_atom_site_label_1
_geom_bond_atom_site_label_2
_geom_bond_distance
_geom_bond_site_symmetry_2
Ag1 S1 2.5274(9) 3_565
Ag1 S1 2.5274(9) .
Ag1 S1 2.5274(9) 2_665
S1 C1 1.821(3) .
S1 C3 1.849(3) .
C1 C1 1.526(6) 10_565
C1 H1A 0.9700 .
C1 H1B 0.9700 .
C3 C4 1.518(5) .
C3 C6 1.521(5) .
C3 C5 1.522(5) .
C4 H4A 0.9600 .
C4 H4B 0.9600 .
C4 H4C 0.9600 .
C5 H5A 0.9600 .
C5 H5B 0.9600 .
C5 H5C 0.9600 .
C6 H6A 0.9600 .
C6 H6B 0.9600 .
C6 H6C 0.9600 .
Cl1 O1 1.307(8) .
Cl1 O2 1.337(6) 2
Cl1 O2 1.337(6) 3
Cl1 O2 1.337(6) .

loop_
_geom_torsion_atom_site_label_1
_geom_torsion_atom_site_label_2
_geom_torsion_atom_site_label_3
_geom_torsion_atom_site_label_4
_geom_torsion
_geom_torsion_site_symmetry_1
_geom_torsion_site_symmetry_4
S1 Ag1 S1 C1 -2.16(13) 3_565 .
S1 Ag1 S1 C1 -169.69(11) 2_665 .
S1 Ag1 S1 C3 -116.80(12) 3_565 .
S1 Ag1 S1 C3 75.67(13) 2_665 .
C3 S1 C1 C1 176.8(3) . 10_565
Ag1 S1 C1 C1 56.1(3) . 10_565
C1 S1 C3 C4 -60.3(3) . .
Ag1 S1 C3 C4 56.4(3) . .
C1 S1 C3 C6 63.3(3) . .
Ag1 S1 C3 C6 180.0(3) . .
C1 S1 C3 C5 -178.7(2) . .
Ag1 S1 C3 C5 -62.0(2) . .
